data_2229289
loop_
_publ_author_name
'Wang, Wei-Juan'
'Yue, Jun-Ming'
'Niu, Yun-Yin'
'Ng, Seik Weng'

_publ_section_title
;
 1,1'-Di-<i>n</i>-butyl-4,4'-bipyridinium
 2.375-bromido-1.625-chloridocadmate
;
_journal_coeditor_code XU5137
_journal_issue 2
_journal_name_full 'Acta Crystallographica Section E'
_journal_page_first m158
_journal_paper_doi 10.1107/S1600536811000080
_journal_volume 67
_journal_year 2011
_chemical_formula_iupac '(C18 H26 N2) [Cd Br2.375 Cl1.625]'
_chemical_formula_moiety 'C18 H26 N2, Cd Br2.375 Cl1.625'
_chemical_formula_sum 'C18 H26 Br2.375 Cd Cl1.625 N2'
_chemical_formula_weight 630.20
_chemical_name_systematic
;
1,1'-Di-<i>n</i>-butyl-4,4'-bipyridinium
2.375-bromido-1.625-chloridocadmate
;
_space_group_IT_number 14
_symmetry_cell_setting monoclinic
_symmetry_space_group_name_Hall '-P 2ybc'
_symmetry_space_group_name_H-M 'P 1 21/c 1'
_atom_sites_solution_hydrogens geom
_atom_sites_solution_primary direct
_atom_sites_solution_secondary difmap
_audit_creation_method SHELXL-97
_cell_angle_alpha 90.00
_cell_angle_beta 104.9360(10)
_cell_angle_gamma 90.00
_cell_formula_units_Z 4
_cell_length_a 8.6969(5)
_cell_length_b 16.6024(10)
_cell_length_c 16.6881(10)
_cell_measurement_reflns_used 8220
_cell_measurement_temperature 100(2)
_cell_measurement_theta_max 28.3
_cell_measurement_theta_min 2.4
_cell_volume 2328.2(2)
_computing_cell_refinement 'SAINT (Bruker, 2009)'
_computing_data_collection 'APEX2 (Bruker, 2009)'
_computing_data_reduction 'SAINT (Bruker, 2009)'
_computing_molecular_graphics 'X-SEED (Barbour, 2001)'
_computing_publication_material 'publCIF (Westrip, 2010)'
_computing_structure_refinement 'SHELXL97 (Sheldrick, 2008)'
_computing_structure_solution 'SHELXS97 (Sheldrick, 2008)'
_diffrn_ambient_temperature 100(2)
_diffrn_measured_fraction_theta_full 0.999
_diffrn_measured_fraction_theta_max 0.999
_diffrn_measurement_device_type 'Bruker SMART APEX'
_diffrn_measurement_method \w
_diffrn_radiation_monochromator graphite
_diffrn_radiation_source 'fine-focus sealed tube'
_diffrn_radiation_type MoK\a
_diffrn_radiation_wavelength 0.71073
_diffrn_reflns_av_R_equivalents 0.0448
_diffrn_reflns_av_sigmaI/netI 0.0400
_diffrn_reflns_limit_h_max 11
_diffrn_reflns_limit_h_min -11
_diffrn_reflns_limit_k_max 21
_diffrn_reflns_limit_k_min -21
_diffrn_reflns_limit_l_max 21
_diffrn_reflns_limit_l_min -21
_diffrn_reflns_number 21634
_diffrn_reflns_theta_full 27.50
_diffrn_reflns_theta_max 27.50
_diffrn_reflns_theta_min 1.76
_diffrn_standards_decay_% 0
_diffrn_standards_interval_count 0
_diffrn_standards_interval_time 0
_diffrn_standards_number 0
_exptl_absorpt_coefficient_mu 5.205
_exptl_absorpt_correction_T_max 0.6241
_exptl_absorpt_correction_T_min 0.3043
_exptl_absorpt_correction_type multi-scan
_exptl_absorpt_process_details '(SADABS; Sheldrick, 1996)'
_exptl_crystal_colour Colorless
_exptl_crystal_density_diffrn 1.798
_exptl_crystal_density_method 'not measured'
_exptl_crystal_description Prism
_exptl_crystal_F_000 1227
_exptl_crystal_size_max 0.30
_exptl_crystal_size_mid 0.30
_exptl_crystal_size_min 0.10
_refine_diff_density_max 1.489
_refine_diff_density_min -1.266
_refine_ls_extinction_method none
_refine_ls_goodness_of_fit_ref 1.015
_refine_ls_hydrogen_treatment constr
_refine_ls_matrix_type full
_refine_ls_number_parameters 234
_refine_ls_number_reflns 5354
_refine_ls_number_restraints 5
_refine_ls_restrained_S_all 1.014
_refine_ls_R_factor_all 0.0422
_refine_ls_R_factor_gt 0.0311
_refine_ls_shift/su_max 0.001
_refine_ls_shift/su_mean 0.001
_refine_ls_structure_factor_coef Fsqd
_refine_ls_weighting_details 'calc w=1/[\s^2^(Fo^2^)+(0.0370P)^2^+2.9972P] where P=(Fo^2^+2Fc^2^)/3'
_refine_ls_weighting_scheme calc
_refine_ls_wR_factor_gt 0.0734
_refine_ls_wR_factor_ref 0.0781
_reflns_number_gt 4487
_reflns_number_total 5354
_reflns_threshold_expression I>2\s(I)
_cod_data_source_file xu5137.cif
_cod_data_source_block I
_cod_original_sg_symbol_H-M 'P 21/c'
_cod_database_code 2229289
_cod_database_fobs_code 2229289

loop_
_symmetry_equiv_pos_as_xyz
'x, y, z'
'-x, y+1/2, -z+1/2'
'-x, -y, -z'
'x, -y-1/2, z-1/2'

loop_
_atom_site_type_symbol
_atom_site_label
_atom_site_fract_x
_atom_site_fract_y
_atom_site_fract_z
_atom_site_U_iso_or_equiv
_atom_site_adp_type
_atom_site_calc_flag
_atom_site_refinement_flags
_atom_site_occupancy
_atom_site_disorder_assembly
_atom_site_disorder_group
Cd Cd1 0.40196(3) 0.424706(15) 0.232277(14) 0.01974(7) Uani d . 1 . .
Br Br1 0.22214(4) 0.35248(2) 0.10618(2) 0.02326(11) Uani d P 0.9035(17) . .
Br Br2 0.23823(5) 0.48953(3) 0.32488(2) 0.02183(13) Uani d P 0.6581(18) . .
Br Br3 0.62807(6) 0.34583(3) 0.32995(3) 0.02465(15) Uani d P 0.4981(19) . .
Br Br4 0.53176(7) 0.53958(4) 0.17615(3) 0.02306(17) Uani d P 0.3153(19) . .
Cl Cl1 0.22214(4) 0.35248(2) 0.10618(2) 0.02326(11) Uani d P 0.0965(17) . .
Cl Cl2 0.23823(5) 0.48953(3) 0.32488(2) 0.02183(13) Uani d P 0.3419(18) . .
Cl Cl3 0.62807(6) 0.34583(3) 0.32995(3) 0.02465(15) Uani d P 0.5019(19) . .
Cl Cl4 0.53176(7) 0.53958(4) 0.17615(3) 0.02306(17) Uani d P 0.6847(19) . .
N N1 0.8621(3) 0.47579(17) 0.09803(18) 0.0213(6) Uani d . 1 . .
N N2 0.4249(3) 0.11942(17) 0.06874(17) 0.0197(6) Uani d . 1 . .
C C1 0.9057(6) 0.7653(3) 0.1760(3) 0.0485(12) Uani d . 1 . .
H H1A 0.9725 0.8134 0.1798 0.073 Uiso calc R 1 . .
H H1B 0.8931 0.7519 0.2311 0.073 Uiso calc R 1 . .
H H1C 0.8011 0.7758 0.1383 0.073 Uiso calc R 1 . .
C C2 0.9844(5) 0.6951(2) 0.1432(3) 0.0393(10) Uani d . 1 . .
H H2A 0.9944 0.7081 0.0869 0.047 Uiso calc R 1 . .
H H2B 1.0926 0.6866 0.1795 0.047 Uiso calc R 1 . .
C C3 0.8885(5) 0.6192(2) 0.1401(3) 0.0326(9) Uani d . 1 . .
H H3A 0.7786 0.6288 0.1062 0.039 Uiso calc R 1 . .
H H3B 0.8832 0.6049 0.1969 0.039 Uiso calc R 1 . .
C C4 0.9603(4) 0.5501(2) 0.1036(2) 0.0264(8) Uani d . 1 . .
H H4A 0.9689 0.5651 0.0475 0.032 Uiso calc R 1 . .
H H4B 1.0689 0.5393 0.1385 0.032 Uiso calc R 1 . .
C C5 0.8900(4) 0.4246(2) 0.1624(2) 0.0227(7) Uani d . 1 . .
H H5 0.9711 0.4363 0.2113 0.027 Uiso calc R 1 . .
C C6 0.8021(4) 0.3558(2) 0.1579(2) 0.0222(7) Uani d . 1 . .
H H6 0.8222 0.3202 0.2040 0.027 Uiso calc R 1 . .
C C7 0.6840(4) 0.3373(2) 0.08722(19) 0.0186(7) Uani d . 1 . .
C C8 0.6557(4) 0.3926(2) 0.0221(2) 0.0237(7) Uani d . 1 . .
H H8 0.5749 0.3823 -0.0272 0.028 Uiso calc R 1 . .
C C9 0.7442(4) 0.4616(2) 0.0293(2) 0.0246(7) Uani d . 1 . .
H H9 0.7222 0.4999 -0.0145 0.029 Uiso calc R 1 . .
C C10 0.4928(4) 0.1502(2) 0.1435(2) 0.0222(7) Uani d . 1 . .
H H10 0.4818 0.1232 0.1919 0.027 Uiso calc R 1 . .
C C11 0.5781(4) 0.2205(2) 0.1510(2) 0.0199(7) Uani d . 1 . .
H H11 0.6269 0.2416 0.2044 0.024 Uiso calc R 1 . .
C C12 0.5935(4) 0.26102(19) 0.0800(2) 0.0180(6) Uani d . 1 . .
C C13 0.5245(4) 0.2266(2) 0.0037(2) 0.0209(7) Uani d . 1 . .
H H13 0.5354 0.2519 -0.0456 0.025 Uiso calc R 1 . .
C C14 0.4404(4) 0.1562(2) -0.0009(2) 0.0214(7) Uani d . 1 . .
H H14 0.3927 0.1330 -0.0535 0.026 Uiso calc R 1 . .
C C15 0.3217(4) 0.0467(2) 0.0626(2) 0.0266(8) Uani d . 1 . .
H H15A 0.3777 0.0048 0.1015 0.032 Uiso calc R 1 . .
H H15B 0.2982 0.0246 0.0057 0.032 Uiso calc R 1 . .
C C16 0.1663(5) 0.0697(2) 0.0838(3) 0.0317(8) Uani d . 1 . .
H H16A 0.1011 0.0205 0.0824 0.038 Uiso calc R 1 . .
H H16B 0.1915 0.0912 0.1410 0.038 Uiso calc R 1 . .
C C17 0.0703(4) 0.1309(2) 0.0261(2) 0.0313(8) Uani d . 1 . .
H H17A 0.0397 0.1083 -0.0307 0.038 Uiso calc R 1 . .
H H17B 0.1372 0.1790 0.0252 0.038 Uiso calc R 1 . .
C C18 -0.0791(5) 0.1565(3) 0.0506(3) 0.0444(11) Uani d . 1 . .
H H18A -0.1375 0.1961 0.0107 0.067 Uiso calc R 1 . .
H H18B -0.0495 0.1805 0.1062 0.067 Uiso calc R 1 . .
H H18C -0.1467 0.1093 0.0509 0.067 Uiso calc R 1 . .

loop_
_atom_site_aniso_label
_atom_site_aniso_U_11
_atom_site_aniso_U_22
_atom_site_aniso_U_33
_atom_site_aniso_U_12
_atom_site_aniso_U_13
_atom_site_aniso_U_23
Cd1 0.02436(13) 0.01957(13) 0.01644(12) -0.00087(9) 0.00734(10) -0.00126(9)
Br1 0.0256(2) 0.0214(2) 0.02208(19) 0.00007(14) 0.00474(15) -0.00461(14)
Br2 0.0222(2) 0.0263(2) 0.0179(2) -0.00361(16) 0.00688(16) -0.00281(16)
Br3 0.0347(3) 0.0242(3) 0.0167(2) 0.0036(2) 0.0096(2) -0.00047(19)
Br4 0.0288(3) 0.0255(3) 0.0168(3) -0.0041(2) 0.0094(2) 0.0004(2)
Cl1 0.0256(2) 0.0214(2) 0.02208(19) 0.00007(14) 0.00474(15) -0.00461(14)
Cl2 0.0222(2) 0.0263(2) 0.0179(2) -0.00361(16) 0.00688(16) -0.00281(16)
Cl3 0.0347(3) 0.0242(3) 0.0167(2) 0.0036(2) 0.0096(2) -0.00047(19)
Cl4 0.0288(3) 0.0255(3) 0.0168(3) -0.0041(2) 0.0094(2) 0.0004(2)
N1 0.0219(14) 0.0195(15) 0.0245(15) -0.0002(11) 0.0099(12) -0.0017(12)
N2 0.0199(14) 0.0162(14) 0.0226(14) 0.0030(11) 0.0050(11) 0.0009(11)
C1 0.057(3) 0.028(2) 0.046(3) 0.004(2) -0.012(2) -0.006(2)
C2 0.044(2) 0.030(2) 0.040(2) -0.0057(19) 0.004(2) 0.0020(18)
C3 0.0293(19) 0.029(2) 0.042(2) -0.0049(16) 0.0124(17) -0.0086(18)
C4 0.0270(18) 0.0233(19) 0.0318(19) -0.0068(14) 0.0126(16) -0.0020(15)
C5 0.0216(16) 0.0253(19) 0.0212(16) -0.0018(14) 0.0059(14) -0.0021(14)
C6 0.0228(17) 0.0250(19) 0.0195(16) -0.0005(14) 0.0071(14) -0.0011(14)
C7 0.0197(15) 0.0200(17) 0.0174(15) 0.0032(13) 0.0073(13) -0.0009(13)
C8 0.0242(17) 0.0265(19) 0.0207(17) -0.0025(14) 0.0061(14) -0.0018(14)
C9 0.0270(17) 0.0252(19) 0.0230(17) 0.0011(15) 0.0092(15) 0.0020(14)
C10 0.0277(18) 0.0211(18) 0.0177(16) 0.0030(14) 0.0053(14) 0.0024(13)
C11 0.0211(16) 0.0210(17) 0.0173(16) 0.0030(13) 0.0047(13) 0.0007(13)
C12 0.0183(15) 0.0171(16) 0.0196(15) 0.0055(12) 0.0067(13) -0.0004(13)
C13 0.0207(16) 0.0243(18) 0.0190(16) 0.0008(13) 0.0077(13) -0.0010(14)
C14 0.0221(16) 0.0233(18) 0.0186(16) 0.0010(14) 0.0048(13) -0.0043(13)
C15 0.0301(19) 0.0168(17) 0.0313(19) -0.0029(14) 0.0048(16) 0.0018(15)
C16 0.031(2) 0.028(2) 0.036(2) -0.0106(16) 0.0089(17) 0.0005(17)
C17 0.0294(19) 0.028(2) 0.037(2) -0.0022(16) 0.0102(17) -0.0013(17)
C18 0.028(2) 0.046(3) 0.062(3) -0.0073(19) 0.016(2) -0.006(2)

loop_
_atom_type_symbol
_atom_type_description
_atom_type_scat_dispersion_real
_atom_type_scat_dispersion_imag
_atom_type_scat_source
C C 0.0033 0.0016 'International Tables Vol C Tables 4.2.6.8 and 6.1.1.4'
H H 0.0000 0.0000 'International Tables Vol C Tables 4.2.6.8 and 6.1.1.4'
N N 0.0061 0.0033 'International Tables Vol C Tables 4.2.6.8 and 6.1.1.4'
Cl Cl 0.1484 0.1585 'International Tables Vol C Tables 4.2.6.8 and 6.1.1.4'
Br Br -0.2901 2.4595 'International Tables Vol C Tables 4.2.6.8 and 6.1.1.4'
Cd Cd -0.8075 1.2024 'International Tables Vol C Tables 4.2.6.8 and 6.1.1.4'

loop_
_geom_angle_atom_site_label_1
_geom_angle_atom_site_label_2
_geom_angle_atom_site_label_3
_geom_angle_site_symmetry_1
_geom_angle_site_symmetry_3
_geom_angle
_geom_angle_publ_flag
Br4 Cd1 Br3 . . 106.22(2) ?
Br4 Cd1 Br1 . . 106.574(18) ?
Br3 Cd1 Br1 . . 119.113(17) ?
Br4 Cd1 Br2 . . 105.991(18) ?
Br3 Cd1 Br2 . . 106.390(16) ?
Br1 Cd1 Br2 . . 111.718(15) ?
C5 N1 C9 . . 120.8(3) ?
C5 N1 C4 . . 119.5(3) ?
C9 N1 C4 . . 119.7(3) ?
C10 N2 C14 . . 120.8(3) ?
C10 N2 C15 . . 119.2(3) ?
C14 N2 C15 . . 119.9(3) ?
C2 C1 H1A . . 109.5 ?
C2 C1 H1B . . 109.5 ?
H1A C1 H1B . . 109.5 ?
C2 C1 H1C . . 109.5 ?
H1A C1 H1C . . 109.5 ?
H1B C1 H1C . . 109.5 ?
C3 C2 C1 . . 110.9(4) ?
C3 C2 H2A . . 109.5 ?
C1 C2 H2A . . 109.5 ?
C3 C2 H2B . . 109.5 ?
C1 C2 H2B . . 109.5 ?
H2A C2 H2B . . 108.0 ?
C2 C3 C4 . . 111.6(3) ?
C2 C3 H3A . . 109.3 ?
C4 C3 H3A . . 109.3 ?
C2 C3 H3B . . 109.3 ?
C4 C3 H3B . . 109.3 ?
H3A C3 H3B . . 108.0 ?
N1 C4 C3 . . 111.4(3) ?
N1 C4 H4A . . 109.3 ?
C3 C4 H4A . . 109.3 ?
N1 C4 H4B . . 109.3 ?
C3 C4 H4B . . 109.3 ?
H4A C4 H4B . . 108.0 ?
N1 C5 C6 . . 120.1(3) ?
N1 C5 H5 . . 119.9 ?
C6 C5 H5 . . 119.9 ?
C5 C6 C7 . . 121.0(3) ?
C5 C6 H6 . . 119.5 ?
C7 C6 H6 . . 119.5 ?
C6 C7 C8 . . 117.5(3) ?
C6 C7 C12 . . 121.4(3) ?
C8 C7 C12 . . 121.1(3) ?
C9 C8 C7 . . 120.0(3) ?
C9 C8 H8 . . 120.0 ?
C7 C8 H8 . . 120.0 ?
N1 C9 C8 . . 120.5(3) ?
N1 C9 H9 . . 119.7 ?
C8 C9 H9 . . 119.7 ?
N2 C10 C11 . . 120.6(3) ?
N2 C10 H10 . . 119.7 ?
C11 C10 H10 . . 119.7 ?
C10 C11 C12 . . 120.0(3) ?
C10 C11 H11 . . 120.0 ?
C12 C11 H11 . . 120.0 ?
C13 C12 C11 . . 117.8(3) ?
C13 C12 C7 . . 121.6(3) ?
C11 C12 C7 . . 120.6(3) ?
C14 C13 C12 . . 120.2(3) ?
C14 C13 H13 . . 119.9 ?
C12 C13 H13 . . 119.9 ?
N2 C14 C13 . . 120.5(3) ?
N2 C14 H14 . . 119.8 ?
C13 C14 H14 . . 119.8 ?
N2 C15 C16 . . 109.5(3) ?
N2 C15 H15A . . 109.8 ?
C16 C15 H15A . . 109.8 ?
N2 C15 H15B . . 109.8 ?
C16 C15 H15B . . 109.8 ?
H15A C15 H15B . . 108.2 ?
C17 C16 C15 . . 113.5(3) ?
C17 C16 H16A . . 108.9 ?
C15 C16 H16A . . 108.9 ?
C17 C16 H16B . . 108.9 ?
C15 C16 H16B . . 108.9 ?
H16A C16 H16B . . 107.7 ?
C16 C17 C18 . . 112.9(3) ?
C16 C17 H17A . . 109.0 ?
C18 C17 H17A . . 109.0 ?
C16 C17 H17B . . 109.0 ?
C18 C17 H17B . . 109.0 ?
H17A C17 H17B . . 107.8 ?
C17 C18 H18A . . 109.5 ?
C17 C18 H18B . . 109.5 ?
H18A C18 H18B . . 109.5 ?
C17 C18 H18C . . 109.5 ?
H18A C18 H18C . . 109.5 ?
H18B C18 H18C . . 109.5 ?

loop_
_geom_bond_atom_site_label_1
_geom_bond_atom_site_label_2
_geom_bond_site_symmetry_2
_geom_bond_distance
_geom_bond_publ_flag
Cd1 Br4 . 2.5168(6) ?
Cd1 Br3 . 2.5665(6) ?
Cd1 Br1 . 2.5720(4) ?
Cd1 Br2 . 2.5901(5) ?
N1 C5 . 1.342(4) ?
N1 C9 . 1.348(5) ?
N1 C4 . 1.489(4) ?
N2 C10 . 1.337(4) ?
N2 C14 . 1.350(4) ?
N2 C15 . 1.492(4) ?
C1 C2 . 1.523(6) ?
C1 H1A . 0.9800 ?
C1 H1B . 0.9800 ?
C1 H1C . 0.9800 ?
C2 C3 . 1.505(5) ?
C2 H2A . 0.9900 ?
C2 H2B . 0.9900 ?
C3 C4 . 1.507(5) ?
C3 H3A . 0.9900 ?
C3 H3B . 0.9900 ?
C4 H4A . 0.9900 ?
C4 H4B . 0.9900 ?
C5 C6 . 1.366(5) ?
C5 H5 . 0.9500 ?
C6 C7 . 1.385(5) ?
C6 H6 . 0.9500 ?
C7 C8 . 1.394(5) ?
C7 C12 . 1.479(5) ?
C8 C9 . 1.369(5) ?
C8 H8 . 0.9500 ?
C9 H9 . 0.9500 ?
C10 C11 . 1.370(5) ?
C10 H10 . 0.9500 ?
C11 C12 . 1.398(4) ?
C11 H11 . 0.9500 ?
C12 C13 . 1.384(5) ?
C13 C14 . 1.371(5) ?
C13 H13 . 0.9500 ?
C14 H14 . 0.9500 ?
C15 C16 . 1.531(5) ?
C15 H15A . 0.9900 ?
C15 H15B . 0.9900 ?
C16 C17 . 1.497(5) ?
C16 H16A . 0.9900 ?
C16 H16B . 0.9900 ?
C17 C18 . 1.521(5) ?
C17 H17A . 0.9900 ?
C17 H17B . 0.9900 ?
C18 H18A . 0.9800 ?
C18 H18B . 0.9800 ?
C18 H18C . 0.9800 ?

loop_
_geom_torsion_atom_site_label_1
_geom_torsion_atom_site_label_2
_geom_torsion_atom_site_label_3
_geom_torsion_atom_site_label_4
_geom_torsion_site_symmetry_1
_geom_torsion_site_symmetry_2
_geom_torsion_site_symmetry_3
_geom_torsion_site_symmetry_4
_geom_torsion
_geom_torsion_publ_flag
C1 C2 C3 C4 . . . . 177.1(4) ?
C5 N1 C4 C3 . . . . -89.0(4) ?
C9 N1 C4 C3 . . . . 89.4(4) ?
C2 C3 C4 N1 . . . . -178.1(3) ?
C9 N1 C5 C6 . . . . 2.2(5) ?
C4 N1 C5 C6 . . . . -179.4(3) ?
N1 C5 C6 C7 . . . . 0.4(5) ?
C5 C6 C7 C8 . . . . -1.8(5) ?
C5 C6 C7 C12 . . . . 176.9(3) ?
C6 C7 C8 C9 . . . . 0.7(5) ?
C12 C7 C8 C9 . . . . -178.1(3) ?
C5 N1 C9 C8 . . . . -3.4(5) ?
C4 N1 C9 C8 . . . . 178.2(3) ?
C7 C8 C9 N1 . . . . 1.9(5) ?
C14 N2 C10 C11 . . . . 0.8(5) ?
C15 N2 C10 C11 . . . . -174.9(3) ?
N2 C10 C11 C12 . . . . 0.6(5) ?
C10 C11 C12 C13 . . . . -1.9(5) ?
C10 C11 C12 C7 . . . . 179.4(3) ?
C6 C7 C12 C13 . . . . -154.1(3) ?
C8 C7 C12 C13 . . . . 24.6(4) ?
C6 C7 C12 C11 . . . . 24.5(4) ?
C8 C7 C12 C11 . . . . -156.8(3) ?
C11 C12 C13 C14 . . . . 1.8(5) ?
C7 C12 C13 C14 . . . . -179.5(3) ?
C10 N2 C14 C13 . . . . -0.9(5) ?
C15 N2 C14 C13 . . . . 174.8(3) ?
C12 C13 C14 N2 . . . . -0.4(5) ?
C10 N2 C15 C16 . . . . 70.9(4) ?
C14 N2 C15 C16 . . . . -104.9(3) ?
N2 C15 C16 C17 . . . . 61.5(4) ?
C15 C16 C17 C18 . . . . -176.9(3) ?
